data_4319794
loop_
_publ_author_name
'Andrea Erxleben'

_publ_contact_author_address
; Universitaet Dortmund
   Fachbereich Chemie, ACIII
   Otto-Hahn-Str. 6
   D-44221 Dortmund
   Germany
;
_publ_contact_author_email AERX@platon.chemie.uni-dortmund.de
_publ_contact_author_fax +49(0)231-7553797
_publ_contact_author_name 'Dr. Andrea Erxleben'
_publ_contact_author_phone +49(0)231-7553845
_publ_section_title
;
 Synthesis and Structure of {[Ag(SalGly)].0.33H2O}n: An Infinite Double
 Helical Coordination Polymer
;
_journal_name_full 'Inorganic Chemistry'
_journal_page_first 2928
_journal_page_last 2931
_journal_paper_doi 10.1021/ic010028r
_journal_volume 40
_journal_year 2001
_chemical_formula_structural {[Ag(C9H8NO3)]*0.33H2O}n
_chemical_formula_sum 'C9 H8.67 Ag N O3.33'
_chemical_formula_weight 292.04
_chemical_name_systematic
;
  ?
;
_space_group_IT_number 146
_symmetry_cell_setting hexagonal
_symmetry_space_group_name_Hall 'R 3'
_symmetry_space_group_name_H-M 'R 3 :H'
_atom_sites_solution_hydrogens geom
_atom_sites_solution_primary Patterson
_atom_sites_solution_secondary difmap
_audit_creation_method SHELXL
_cell_angle_alpha 90.00
_cell_angle_beta 90.00
_cell_angle_gamma 120.00
_cell_formula_units_Z 9
_cell_length_a 23.001(3)
_cell_length_b 23.001(3)
_cell_length_c 4.6490(10)
_cell_measurement_reflns_used 2881
_cell_measurement_temperature 293(2)
_cell_measurement_theta_max 26.38
_cell_measurement_theta_min 3.54
_cell_volume 2130.0(6)
_computing_cell_refinement 'Denzo, Scalepack (Z. Otwinowski, W. Minor, 1997)'
_computing_data_collection 'KappaCCD (Nonius BV, The Netherlands)'
_computing_data_reduction 'Denzo, Scalepack (Z. Otwinowski, W. Minor, 1997)'
_computing_molecular_graphics 'Siemens SHELXTL PLUS'
_computing_publication_material SHELXL-93
_computing_structure_refinement 'SHELXL-93 (Sheldrick, 1993)'
_computing_structure_solution 'Siemens SHELXTL Ver. 5.01, (Sheldrick, 1993)'
_diffrn_ambient_temperature 293(2)
_diffrn_measurement_device 'Nonius KappaCCD'
_diffrn_measurement_method profile-fitted
_diffrn_radiation_monochromator graphite
_diffrn_radiation_source 'fine-focus sealed tube'
_diffrn_radiation_type MoK\a
_diffrn_radiation_wavelength 0.71069
_diffrn_reflns_av_R_equivalents 0.0207
_diffrn_reflns_av_sigmaI/netI 0.0272
_diffrn_reflns_limit_h_max 28
_diffrn_reflns_limit_h_min -28
_diffrn_reflns_limit_k_max 28
_diffrn_reflns_limit_k_min -28
_diffrn_reflns_limit_l_max 0
_diffrn_reflns_limit_l_min -5
_diffrn_reflns_number 2881
_diffrn_reflns_theta_max 26.38
_diffrn_reflns_theta_min 3.54
_exptl_absorpt_coefficient_mu 2.111
_exptl_absorpt_correction_T_max 0.8838
_exptl_absorpt_correction_T_min 0.6312
_exptl_absorpt_correction_type Scalepack
_exptl_crystal_colour yellow
_exptl_crystal_density_diffrn 2.049
_exptl_crystal_description needle
_exptl_crystal_F_000 1290
_exptl_crystal_size_max 0.24
_exptl_crystal_size_mid 0.06
_exptl_crystal_size_min 0.06
_refine_diff_density_max 2.498
_refine_diff_density_min -0.910
_refine_diff_density_rms 0.138
_refine_ls_abs_structure_details 'Flack H D (1983), Acta Cryst. A39, 876-881'
_refine_ls_abs_structure_Flack 0.08(9)
_refine_ls_extinction_method none
_refine_ls_goodness_of_fit_all 1.146
_refine_ls_goodness_of_fit_obs 1.154
_refine_ls_hydrogen_treatment 'fixed isotropic U'
_refine_ls_matrix_type full
_refine_ls_number_parameters 124
_refine_ls_number_reflns 1087
_refine_ls_number_restraints 1
_refine_ls_restrained_S_all 1.275
_refine_ls_restrained_S_obs 1.153
_refine_ls_R_factor_all 0.0587
_refine_ls_R_factor_obs 0.0501
_refine_ls_shift/esd_max 0.000
_refine_ls_shift/esd_mean 0.000
_refine_ls_structure_factor_coef Fsqd
_refine_ls_weighting_details 'w=1/[\s^2^(Fo^2^)+(0.1210P)^2^+0.0000P] where P=(Fo^2^+2Fc^2^)/3'
_refine_ls_weighting_scheme calc
_refine_ls_wR_factor_all 0.1731
_refine_ls_wR_factor_obs 0.1509
_reflns_number_observed 1019
_reflns_number_total 1089
_reflns_observed_criterion >2sigma(I)
_cod_data_source_file ic010028r_1.cif
_cod_data_source_block 1
_cod_depositor_comments
;
The following automatic conversions were performed:

'_refine_ls_weighting_scheme' value 'calc
w=1/[\s^2^(Fo^2^)+(0.1210P)^2^+0.0000P] where P=(Fo^2^+2Fc^2^)/3' was
changed to 'calc'. New tag '_refine_ls_weighting_details' was
created. The value of the new tag was set to
'w=1/[\s^2^(Fo^2^)+(0.1210P)^2^+0.0000P] where P=(Fo^2^+2Fc^2^)/3'.

Automatic conversion script
Id: cif_fix_values 3143 2015-03-26 13:38:13Z robertas 

The following automatic conversions were performed:
data name '_publ_contact_author_mail' replaced with
'_publ_contact_author_email' as specified in the replacement file
'/home/antanas/src/cod-tools/trunk/data/replacement-values/replacement_tags.lst'.

Automatic conversion script
Id: cif_correct_tags 4998 2017-03-02 13:24:31Z antanas 
;
_cod_original_sg_symbol_H-M 'R 3'
_cod_database_code 4319794

loop_
_symmetry_equiv_pos_as_xyz
'x, y, z'
'-y, x-y, z'
'-x+y, -x, z'
'x+2/3, y+1/3, z+1/3'
'-y+2/3, x-y+1/3, z+1/3'
'-x+y+2/3, -x+1/3, z+1/3'
'x+1/3, y+2/3, z+2/3'
'-y+1/3, x-y+2/3, z+2/3'
'-x+y+1/3, -x+2/3, z+2/3'

loop_
_atom_site_aniso_label
_atom_site_aniso_U_11
_atom_site_aniso_U_22
_atom_site_aniso_U_33
_atom_site_aniso_U_23
_atom_site_aniso_U_13
_atom_site_aniso_U_12
Ag 0.0619(7) 0.0342(5) 0.0657(6) -0.0193(4) -0.0236(5) 0.0256(5)
C1 0.035(5) 0.038(5) 0.041(5) 0.009(4) -0.009(4) 0.017(4)
C2 0.033(5) 0.048(6) 0.035(5) 0.009(4) 0.004(4) 0.023(4)
C3 0.051(7) 0.047(6) 0.048(6) 0.005(5) -0.008(5) 0.028(5)
C4 0.040(6) 0.038(6) 0.041(5) 0.006(5) -0.007(5) -0.001(5)
C5 0.037(6) 0.045(6) 0.040(6) 0.007(5) -0.004(4) 0.005(5)
C6 0.049(7) 0.048(6) 0.048(6) 0.009(5) -0.011(5) 0.022(5)
C7 0.043(5) 0.025(4) 0.037(5) -0.001(4) -0.001(4) 0.017(4)
C8 0.049(6) 0.024(5) 0.035(5) 0.003(4) -0.001(4) 0.011(4)
N1 0.037(4) 0.033(4) 0.033(4) -0.006(3) -0.011(3) 0.018(4)
O1 0.063(6) 0.054(5) 0.068(5) -0.004(4) -0.017(5) 0.040(5)
O2 0.045(4) 0.038(4) 0.044(4) -0.010(3) -0.017(3) 0.029(3)
O3 0.043(4) 0.037(4) 0.053(4) -0.007(3) -0.021(4) 0.015(3)

loop_
_atom_site_label
_atom_site_type_symbol
_atom_site_fract_x
_atom_site_fract_y
_atom_site_fract_z
_atom_site_U_iso_or_equiv
_atom_site_thermal_displace_type
_atom_site_occupancy
_atom_site_calc_flag
_atom_site_refinement_flags
_atom_site_disorder_group
Ag Ag 0.71960(5) 0.64014(4) 0.9993(2) 0.0532(4) Uani 1 d . .
C1 C 0.8392(6) 0.5201(6) 1.3598(25) 0.038(2) Uani 1 d . .
C2 C 0.8005(6) 0.5507(6) 1.2865(23) 0.037(2) Uani 1 d . .
C3 C 0.8141(7) 0.6093(6) 1.4210(27) 0.047(3) Uani 1 d . .
H3 H 0.7888(7) 0.6292(6) 1.3724(27) 0.080 Uiso 1 calc R .
C4 C 0.8625(6) 0.6391(6) 1.6200(25) 0.049(3) Uani 1 d . .
H4 H 0.8702(6) 0.6789(6) 1.7048(25) 0.080 Uiso 1 calc R .
C5 C 0.9008(6) 0.6111(6) 1.6997(24) 0.047(3) Uani 1 d . .
H5 H 0.9342(6) 0.6318(6) 1.8383(24) 0.080 Uiso 1 calc R .
C6 C 0.8892(7) 0.5525(7) 1.5723(25) 0.049(3) Uani 1 d . .
H6 H 0.9150(7) 0.5335(7) 1.6272(25) 0.080 Uiso 1 calc R .
C7 C 0.7457(5) 0.5142(5) 1.0702(21) 0.034(2) Uani 1 d . .
H7 H 0.7379(5) 0.4726(5) 1.0058(21) 0.080 Uiso 1 calc R .
C8 C 0.6536(6) 0.4906(5) 0.7598(23) 0.039(2) Uani 1 d . .
H8A H 0.6712(6) 0.4693(5) 0.6347(23) 0.080 Uiso 1 calc R .
H8B H 0.6171(6) 0.4555(5) 0.8698(23) 0.080 Uiso 1 calc R .
C9 C 0.6268(5) 0.5236(5) 0.5828(17) 0.026(2) Uiso 1 d . .
N1 N 0.7090(4) 0.5368(4) 0.9685(17) 0.034(2) Uani 1 d . .
O1 O 0.8265(5) 0.4632(5) 1.2353(23) 0.057(2) Uani 1 d . .
O2 O 0.6509(4) 0.5873(4) 0.6001(17) 0.039(2) Uani 1 d . .
O3 O 0.5839(4) 0.4905(4) 0.3993(18) 0.046(2) Uani 1 d . .
O1W O 0.6667 0.3333 1.4839(112) 0.169(17) Uiso 1 d S .

loop_
_atom_type_symbol
_atom_type_description
_atom_type_scat_dispersion_real
_atom_type_scat_dispersion_imag
_atom_type_scat_source
C C 0.0033 0.0016 'International Tables Vol C Tables 4.2.6.8 and 6.1.1.4'
H H 0.0000 0.0000 'International Tables Vol C Tables 4.2.6.8 and 6.1.1.4'
N N 0.0061 0.0033 'International Tables Vol C Tables 4.2.6.8 and 6.1.1.4'
O O 0.0106 0.0060 'International Tables Vol C Tables 4.2.6.8 and 6.1.1.4'
Ag Ag -0.8971 1.1015 'International Tables Vol C Tables 4.2.6.8 and 6.1.1.4'

loop_
_geom_angle_atom_site_label_1
_geom_angle_atom_site_label_2
_geom_angle_atom_site_label_3
_geom_angle
_geom_angle_site_symmetry_1
_geom_angle_site_symmetry_3
_geom_angle_publ_flag
O2 Ag N1 147.9(3) 8_655 . ?
O2 Ag O2 136.4(3) 8_655 . ?
N1 Ag O2 73.5(3) . . ?
O2 Ag Ag 68.1(2) 8_655 8_654 ?
N1 Ag Ag 143.8(2) . 8_654 ?
O2 Ag Ag 71.1(2) . 8_654 ?
O2 Ag Ag 72.3(2) 8_655 6_565 ?
N1 Ag Ag 103.8(2) . 6_565 ?
O2 Ag Ag 87.4(2) . 6_565 ?
Ag Ag Ag 81.57(2) 8_654 6_565 ?
O1 C1 C6 123.0(10) . . ?
O1 C1 C2 120.1(10) . . ?
C6 C1 C2 116.9(11) . . ?
C3 C2 C1 119.0(11) . . ?
C3 C2 C7 124.9(10) . . ?
C1 C2 C7 116.2(10) . . ?
C4 C3 C2 122.5(12) . . ?
C3 C4 C5 120.6(13) . . ?
C6 C5 C4 119.2(10) . . ?
C5 C6 C1 121.7(11) . . ?
N1 C7 C2 124.0(9) . . ?
C9 C8 N1 114.9(8) . . ?
O3 C9 O2 120.1(8) . . ?
O3 C9 C8 119.1(9) . . ?
O2 C9 C8 120.6(8) . . ?
C7 N1 C8 116.1(9) . . ?
C7 N1 Ag 130.8(7) . . ?
C8 N1 Ag 112.5(6) . . ?
C9 O2 Ag 108.0(6) . 6_564 ?
C9 O2 Ag 115.8(6) . . ?
Ag O2 Ag 131.7(3) 6_564 . ?

loop_
_geom_bond_atom_site_label_1
_geom_bond_atom_site_label_2
_geom_bond_distance
_geom_bond_site_symmetry_2
_geom_bond_publ_flag
Ag O2 2.226(7) 8_655 ?
Ag N1 2.269(9) . ?
Ag O2 2.344(7) . ?
Ag Ag 3.1926(14) 8_654 ?
Ag Ag 3.1928(14) 6_565 ?
C1 O1 1.325(15) . ?
C1 C6 1.41(2) . ?
C1 C2 1.43(2) . ?
C2 C3 1.37(2) . ?
C2 C7 1.50(2) . ?
C3 C4 1.34(2) . ?
C4 C5 1.38(2) . ?
C5 C6 1.37(2) . ?
C7 N1 1.283(14) . ?
C8 C9 1.448(14) . ?
C8 N1 1.531(13) . ?
C9 O3 1.237(11) . ?
C9 O2 1.285(12) . ?
O2 Ag 2.226(6) 6_564 ?
